data_4510970
loop_
_publ_author_name
'Thomas, Lynne H.'
'Blagden, Nicholas'
'Gutmann, Matthias J.'
'Kallay, Andras A.'
'Parkin, Andrew'
'Seaton, Colin C.'
'Wilson, Chick C.'

_publ_section_title
;
 Tuning Proton Behavior in a Ternary Molecular Complex
;
_journal_issue 6
_journal_name_full 'Crystal Growth &amp; Design'
_journal_page_first 2770
_journal_paper_doi 10.1021/cg100315u
_journal_volume 10
_journal_year 2010
_chemical_compound_source 'crystallisation from solvent'
_chemical_formula_moiety 'C9 H11 N O2, 0.5(C10 H8 N2), C7 H4 N2 O6'
_chemical_formula_sum 'C21 H19 N4 O8'
_chemical_formula_weight 455
_chemical_name_common '3,5-dinitrobenzoic acid - 4,4'-bipyridyl - 4-(dimethylamino)benzoic acid'
_chemical_name_systematic '3,5-dinitrobenzoic acid - 4,4'-bipyridyl - 4-(dimethylamino)benzoic acid'
_space_group_IT_number 2
_symmetry_cell_setting triclinic
_symmetry_Int_Tables_number 2
_symmetry_space_group_name_Hall '-P 1'
_symmetry_space_group_name_H-M 'P -1'
_atom_sites_solution_hydrogens geom
_atom_sites_solution_primary direct
_atom_sites_solution_secondary difmap
_audit_creation_date 2010-01-06T19:33:19-00:00
_audit_creation_method 'WinGX routine CIF_UPDATE'
_cell_angle_alpha 80.290(2)
_cell_angle_beta 81.985(2)
_cell_angle_gamma 88.252(2)
_cell_formula_units_Z 2
_cell_length_a 7.8659(3)
_cell_length_b 8.6762(3)
_cell_length_c 15.5660(4)
_cell_measurement_reflns_used 7668
_cell_measurement_temperature 300(2)
_cell_measurement_theta_max 27.485
_cell_measurement_theta_min 1
_cell_volume 1036.85(6)
_computing_cell_refinement 'HKL Scalepack (Otwinowski & Minor 1997)'
_computing_data_collection 'Collect (Bruker AXS BV, 1997-2004)'
_computing_data_reduction 'HKL Denzo and Scalepack (Otwinowski & Minor 1997)'
_computing_molecular_graphics 'Ortep-3 for Windows (Farrugia, 1997)'
_computing_publication_material 'WinGX publication routines (Farrugia, 1999)'
_computing_structure_refinement 'SHELXL-97 (Sheldrick, 2008)'
_computing_structure_solution 'SIR92 (Giacovazzo et al, 1993)'
_diffrn_ambient_pressure 101.325
_diffrn_ambient_temperature 300(2)
_diffrn_measured_fraction_theta_full 0.989
_diffrn_measured_fraction_theta_max 0.989
_diffrn_radiation_monochromator graphite
_diffrn_radiation_probe x-ray
_diffrn_radiation_type MoK\a
_diffrn_radiation_wavelength 0.71073
_diffrn_reflns_av_R_equivalents 0.0294
_diffrn_reflns_av_unetI/netI 0.0337
_diffrn_reflns_limit_h_max 8
_diffrn_reflns_limit_h_min -10
_diffrn_reflns_limit_k_max 11
_diffrn_reflns_limit_k_min -11
_diffrn_reflns_limit_l_max 20
_diffrn_reflns_limit_l_min -20
_diffrn_reflns_number 14987
_diffrn_reflns_theta_full 27.46
_diffrn_reflns_theta_max 27.46
_diffrn_reflns_theta_min 1.34
_diffrn_source 'sealed X-ray tube'
_diffrn_source_type 'Nonius Kappa CCD'
_exptl_absorpt_coefficient_mu 0.114
_exptl_absorpt_correction_type none
_exptl_crystal_colour violet
_exptl_crystal_density_diffrn 1.459
_exptl_crystal_density_method 'not measured'
_exptl_crystal_description prism
_exptl_crystal_F_000 474
_exptl_crystal_recrystallization_method 'co-crystals grown from methanol using the ReactArray Microvate'
_exptl_crystal_size_max 0.3
_exptl_crystal_size_mid 0.2
_exptl_crystal_size_min 0.2
_refine_diff_density_max 0.173
_refine_diff_density_min -0.193
_refine_diff_density_rms 0.032
_refine_ls_extinction_method none
_refine_ls_goodness_of_fit_ref 1.02
_refine_ls_hydrogen_treatment refall
_refine_ls_matrix_type full
_refine_ls_number_parameters 374
_refine_ls_number_reflns 4692
_refine_ls_number_restraints 0
_refine_ls_restrained_S_all 1.02
_refine_ls_R_factor_all 0.0857
_refine_ls_R_factor_gt 0.0503
_refine_ls_shift/su_max 0.004
_refine_ls_shift/su_mean 0
_refine_ls_structure_factor_coef Fsqd
_refine_ls_weighting_details 'calc w=1/[\s^2^(Fo^2^)+(0.0739P)^2^+0.1746P] where P=(Fo^2^+2Fc^2^)/3'
_refine_ls_weighting_scheme calc
_refine_ls_wR_factor_ref 0.1519
_reflns_number_gt 3016
_reflns_number_total 4692
_reflns_threshold_expression >2\s(I)
_cod_data_source_file xrayVT.cif
_cod_data_source_block 300K
_cod_database_code 4510970

loop_
_symmetry_equiv_pos_as_xyz
'x, y, z'
'-x, -y, -z'

loop_
_atom_site_label
_atom_site_fract_x
_atom_site_fract_y
_atom_site_fract_z
_atom_site_U_iso_or_equiv
_atom_site_adp_type
_atom_site_calc_flag
_atom_site_occupancy
_atom_site_type_symbol
H11 0.019(3) 0.779(3) 0.7963(15) 0.083(6) Uiso d 1 H
H3 0.400(2) 0.1772(19) 0.2065(12) 0.052(5) Uiso d 1 H
H12 0.343(3) 1.116(2) 0.6570(13) 0.069(6) Uiso d 1 H
H1 0.587(2) 0.606(2) 0.1172(11) 0.052(5) Uiso d 1 H
H2 0.759(2) 0.2506(19) -0.0054(12) 0.048(4) Uiso d 1 H
H17 0.275(5) 1.246(4) 0.774(2) 0.154(13) Uiso d 1 H
H13 0.463(3) 0.936(2) 0.5704(14) 0.075(6) Uiso d 1 H
H15 -0.055(6) 1.101(6) 0.897(3) 0.22(2) Uiso d 1 H
H10 0.141(3) 0.608(3) 0.7075(14) 0.080(6) Uiso d 1 H
H7 0.204(3) 1.091(3) 0.3898(16) 0.093(8) Uiso d 1 H
H6 -0.093(3) 0.747(3) 0.5262(17) 0.098(7) Uiso d 1 H
H8 0.328(3) 0.923(3) 0.3039(16) 0.090(7) Uiso d 1 H
H18 0.097(5) 1.291(4) 0.821(3) 0.166(14) Uiso d 1 H
H19 0.132(4) 1.282(4) 0.721(2) 0.149(13) Uiso d 1 H
H14 -0.020(5) 0.926(4) 0.893(2) 0.163(15) Uiso d 1 H
H16 -0.129(5) 1.022(5) 0.844(3) 0.176(19) Uiso d 1 H
H5 0.036(3) 0.589(3) 0.4294(16) 0.104(8) Uiso d 1 H
H4 0.296(4) 0.655(3) 0.291(2) 0.134(10) Uiso d 1 H
H9 0.584(5) 0.603(4) 0.464(2) 0.176(14) Uiso d 1 H
O4 0.26699(19) 0.37238(16) 0.30051(9) 0.0779(4) Uani d 1 O
O8 0.47982(19) -0.06232(15) 0.14745(10) 0.0769(4) Uani d 1 O
O5 0.8081(2) 0.68135(17) -0.00999(12) 0.1042(6) Uani d 1 O
O3 0.3716(2) 0.60695(16) 0.24407(10) 0.0891(5) Uani d 1 O
O7 0.6744(2) -0.02266(16) 0.03459(10) 0.0803(4) Uani d 1 O
O6 0.8838(2) 0.49386(18) -0.07972(9) 0.0844(5) Uani d 1 O
C4 0.6893(2) 0.2857(2) 0.03921(11) 0.0520(4) Uani d 1 C
C5 0.5804(2) 0.18899(19) 0.10085(11) 0.0491(4) Uani d 1 C
N4 0.5785(2) 0.02265(17) 0.09379(10) 0.0597(4) Uani d 1 N
C3 0.6889(2) 0.44065(19) 0.04724(11) 0.0499(4) Uani d 1 C
C2 0.5857(2) 0.5007(2) 0.11301(11) 0.0499(4) Uani d 1 C
C6 0.4749(2) 0.2433(2) 0.16769(11) 0.0508(4) Uani d 1 C
N3 0.8021(2) 0.54679(19) -0.01896(10) 0.0625(4) Uani d 1 N
C1 0.4770(2) 0.40058(18) 0.17402(10) 0.0483(4) Uani d 1 C
C7 0.3601(2) 0.4585(2) 0.24654(11) 0.0555(4) Uani d 1 C
O1 0.3391(2) 0.5048(2) 0.58679(11) 0.0924(5) Uani d 1 O
N1 0.1019(2) 1.0708(2) 0.79167(12) 0.0778(5) Uani d 1 N
C18 0.3733(3) 0.9071(3) 0.61806(13) 0.0683(6) Uani d 1 C
O2 0.5151(2) 0.6932(2) 0.51245(10) 0.0906(5) Uani d 1 O
C16 0.1695(2) 0.9680(2) 0.73913(12) 0.0606(5) Uani d 1 C
C14 0.1823(3) 0.7102(3) 0.69817(13) 0.0655(5) Uani d 1 C
C21 0.1552(4) 1.2324(3) 0.7761(2) 0.0883(7) Uani d 1 C
C15 0.1112(2) 0.8121(2) 0.75120(13) 0.0645(5) Uani d 1 C
C13 0.3167(2) 0.7535(2) 0.63046(12) 0.0622(5) Uani d 1 C
C17 0.3038(3) 1.0107(3) 0.66962(13) 0.0671(5) Uani d 1 C
C19 0.3931(3) 0.6441(3) 0.57445(13) 0.0712(6) Uani d 1 C
C20 -0.0349(4) 1.0283(5) 0.8632(2) 0.0957(8) Uani d 1 C
N2 0.1938(2) 0.74359(18) 0.36092(10) 0.0623(4) Uani d 1 N
C9 -0.0086(3) 0.7914(2) 0.48145(13) 0.0717(6) Uani d 1 C
C10 0.0400(2) 0.94574(19) 0.47073(10) 0.0455(4) Uani d 1 C
C12 0.2402(3) 0.8916(2) 0.34999(14) 0.0690(6) Uani d 1 C
C11 0.1680(3) 0.9951(2) 0.40242(13) 0.0622(5) Uani d 1 C
C8 0.0695(3) 0.6962(2) 0.42518(14) 0.0770(6) Uani d 1 C

loop_
_atom_site_aniso_label
_atom_site_aniso_U_11
_atom_site_aniso_U_22
_atom_site_aniso_U_33
_atom_site_aniso_U_12
_atom_site_aniso_U_13
_atom_site_aniso_U_23
O4 0.0835(10) 0.0632(8) 0.0763(9) -0.0130(7) 0.0317(7) -0.0143(7)
O8 0.0894(10) 0.0527(8) 0.0832(10) -0.0125(7) 0.0133(8) -0.0138(7)
O5 0.1167(13) 0.0510(9) 0.1233(14) -0.0103(8) 0.0489(11) -0.0048(8)
O3 0.1176(13) 0.0544(8) 0.0844(10) -0.0149(8) 0.0461(9) -0.0276(7)
O7 0.0927(11) 0.0638(8) 0.0820(10) 0.0083(7) 0.0149(8) -0.0293(7)
O6 0.0847(10) 0.0881(10) 0.0691(9) -0.0066(8) 0.0277(8) -0.0113(8)
C4 0.0512(9) 0.0544(10) 0.0481(9) 0.0074(8) 0.0017(8) -0.0098(8)
C5 0.0517(9) 0.0437(9) 0.0525(9) 0.0030(7) -0.0062(7) -0.0110(7)
N4 0.0661(10) 0.0505(8) 0.0621(9) 0.0012(7) 0.0001(8) -0.0155(7)
C3 0.0452(9) 0.0502(9) 0.0507(9) 0.0018(7) -0.0010(7) -0.0035(7)
C2 0.0512(9) 0.0445(9) 0.0532(10) -0.0007(7) -0.0023(7) -0.0097(7)
C6 0.0501(9) 0.0501(9) 0.0500(9) -0.0047(8) 0.0011(7) -0.0080(7)
N3 0.0570(9) 0.0581(10) 0.0641(10) 0.0034(7) 0.0087(7) -0.0010(7)
C1 0.0487(9) 0.0475(9) 0.0483(9) -0.0016(7) -0.0011(7) -0.0114(7)
C7 0.0599(11) 0.0491(10) 0.0554(10) -0.0052(8) 0.0050(8) -0.0125(8)
O1 0.1027(12) 0.0806(11) 0.0852(11) -0.0241(9) 0.0214(9) -0.0131(8)
N1 0.0799(12) 0.0745(11) 0.0734(11) -0.0214(9) 0.0128(9) -0.0116(9)
C18 0.0686(12) 0.0843(14) 0.0464(10) -0.0267(11) 0.0011(9) 0.0027(10)
O2 0.0967(11) 0.0993(12) 0.0682(9) -0.0264(9) 0.0210(8) -0.0142(8)
C16 0.0563(10) 0.0707(12) 0.0519(10) -0.0154(9) -0.0069(8) 0.0008(9)
C14 0.0614(11) 0.0669(12) 0.0634(11) -0.0208(10) -0.0012(9) 0.0008(10)
C21 0.102(2) 0.0737(15) 0.0872(18) -0.0192(14) -0.0027(16) -0.0122(14)
C15 0.0544(11) 0.0723(13) 0.0600(11) -0.0176(9) 0.0028(9) 0.0028(10)
C13 0.0607(11) 0.0746(12) 0.0480(10) -0.0157(9) -0.0047(8) -0.0004(9)
C17 0.0715(12) 0.0719(13) 0.0527(11) -0.0262(10) 0.0007(9) 0.0013(9)
C19 0.0719(13) 0.0830(14) 0.0544(11) -0.0196(11) -0.0008(9) -0.0026(10)
C20 0.0828(19) 0.102(2) 0.0926(19) -0.0167(16) 0.0250(15) -0.0153(17)
N2 0.0717(10) 0.0571(9) 0.0557(9) -0.0027(8) 0.0108(7) -0.0182(7)
C9 0.0894(15) 0.0533(11) 0.0638(12) -0.0187(10) 0.0293(11) -0.0148(9)
C10 0.0453(8) 0.0488(9) 0.0405(8) -0.0034(7) 0.0004(6) -0.0066(6)
C12 0.0705(12) 0.0644(12) 0.0651(12) -0.0108(10) 0.0256(10) -0.0180(9)
C11 0.0659(11) 0.0530(11) 0.0617(11) -0.0132(9) 0.0200(9) -0.0137(9)
C8 0.1014(16) 0.0516(11) 0.0717(13) -0.0157(11) 0.0248(11) -0.0200(9)

loop_
_atom_type_symbol
_atom_type_description
_atom_type_scat_dispersion_real
_atom_type_scat_dispersion_imag
_atom_type_scat_source
C C 0.0033 0.0016 'International Tables Vol C Tables 4.2.6.8 and 6.1.1.4'
H H 0 0 'International Tables Vol C Tables 4.2.6.8 and 6.1.1.4'
N N 0.0061 0.0033 'International Tables Vol C Tables 4.2.6.8 and 6.1.1.4'
O O 0.0106 0.006 'International Tables Vol C Tables 4.2.6.8 and 6.1.1.4'

loop_
_geom_angle_atom_site_label_1
_geom_angle_atom_site_label_2
_geom_angle_atom_site_label_3
_geom_angle
_geom_angle_site_symmetry_3
C3 C4 C5 116.93(16) .
C6 C5 C4 122.38(16) .
C6 C5 N4 119.60(15) .
C4 C5 N4 118.01(15) .
O7 N4 O8 123.76(16) .
O7 N4 C5 118.28(15) .
O8 N4 C5 117.95(15) .
C4 C3 C2 122.88(16) .
C4 C3 N3 117.85(15) .
C2 C3 N3 119.26(16) .
C3 C2 C1 118.88(16) .
C5 C6 C1 119.39(15) .
O5 N3 O6 123.51(16) .
O5 N3 C3 118.10(15) .
O6 N3 C3 118.38(16) .
C6 C1 C2 119.53(16) .
C6 C1 C7 118.86(15) .
C2 C1 C7 121.61(15) .
O4 C7 O3 125.01(17) .
O4 C7 C1 122.18(16) .
O3 C7 C1 112.81(15) .
C16 N1 C20 122.1(2) .
C16 N1 C21 122.0(2) .
C20 N1 C21 115.8(2) .
C17 C18 C13 122.14(18) .
N1 C16 C17 121.61(18) .
N1 C16 C15 122.22(17) .
C17 C16 C15 116.17(19) .
C15 C14 C13 121.89(19) .
C14 C15 C16 121.25(18) .
C18 C13 C14 117.0(2) .
C18 C13 C19 121.30(17) .
C14 C13 C19 121.75(18) .
C18 C17 C16 121.59(19) .
O1 C19 O2 121.6(2) .
O1 C19 C13 120.21(18) .
O2 C19 C13 118.22(19) .
C8 N2 C12 117.15(16) .
C8 C9 C10 119.87(17) .
C11 C10 C9 116.50(16) .
C11 C10 C10 121.18(18) 2_576
C9 C10 C10 122.32(18) 2_576
N2 C12 C11 123.48(17) .
C12 C11 C10 119.75(18) .
N2 C8 C9 123.23(19) .

loop_
_geom_bond_atom_site_label_1
_geom_bond_atom_site_label_2
_geom_bond_site_symmetry_2
_geom_bond_distance
O4 C7 . 1.205(2)
O8 N4 . 1.2206(19)
O5 N3 . 1.202(2)
O3 C7 . 1.287(2)
O7 N4 . 1.218(2)
O6 N3 . 1.215(2)
C4 C3 . 1.371(3)
C4 C5 . 1.379(2)
C5 C6 . 1.376(2)
C5 N4 . 1.466(2)
C3 C2 . 1.379(2)
C3 N3 . 1.476(2)
C2 C1 . 1.389(2)
C6 C1 . 1.385(2)
C1 C7 . 1.499(2)
O1 C19 . 1.268(3)
N1 C16 . 1.357(3)
N1 C20 . 1.444(3)
N1 C21 . 1.447(3)
C18 C17 . 1.357(3)
C18 C13 . 1.392(3)
O2 C19 . 1.289(2)
C16 C17 . 1.412(3)
C16 C15 . 1.415(3)
C14 C15 . 1.365(3)
C14 C13 . 1.396(3)
C13 C19 . 1.457(3)
N2 C8 . 1.319(2)
N2 C12 . 1.323(2)
C9 C8 . 1.375(3)
C9 C10 . 1.380(3)
C10 C11 . 1.379(2)
C10 C10 2_576 1.485(3)
C12 C11 . 1.371(3)
